data_7110013
loop_
_publ_author_name
'Jian Li'
'Shikuan Su'
'Mengyuan Huang'
'Boyi Song'
'Chunju Li'
'Xueshun Jia'

_publ_section_title
;
 Unexpected isocyanide-based cascade cycloaddition reaction with
 methyleneindolinone
;
_journal_name_full Chem.Commun.
_journal_page_first 10694
_journal_paper_doi 10.1039/c3cc46237d
_journal_volume 49
_journal_year 2013
_chemical_formula_sum 'C26 H20 N2 O3'
_chemical_formula_weight 408.44
_chemical_name_systematic
; 
 ? 
;
_space_group_IT_number 14
_symmetry_cell_setting monoclinic
_symmetry_space_group_name_Hall '-P 2ybc'
_symmetry_space_group_name_H-M 'P 1 21/c 1'
_atom_sites_solution_hydrogens geom
_atom_sites_solution_primary direct
_atom_sites_solution_secondary difmap
_audit_creation_method SHELXL-97
_cell_angle_alpha 90.00
_cell_angle_beta 100.8290(10)
_cell_angle_gamma 90.00
_cell_formula_units_Z 4
_cell_length_a 8.5140(9)
_cell_length_b 13.6267(14)
_cell_length_c 18.6805(19)
_cell_measurement_reflns_used 3468
_cell_measurement_temperature 296(2)
_cell_measurement_theta_max 25.43
_cell_measurement_theta_min 2.48
_cell_volume 2128.7(4)
_computing_cell_refinement 'Bruker SAINT'
_computing_data_collection 'Bruker APEX2'
_computing_data_reduction 'Bruker SAINT'
_computing_molecular_graphics 'Bruker SHELXTL'
_computing_publication_material 'Bruker SHELXTL'
_computing_structure_refinement 'SHELXL-97 (Sheldrick, 2008)'
_computing_structure_solution 'SHELXS-97 (Sheldrick, 2008)'
_diffrn_ambient_temperature 296(2)
_diffrn_measured_fraction_theta_full 0.998
_diffrn_measured_fraction_theta_max 0.998
_diffrn_measurement_device_type 'Bruker APEX-II CCD'
_diffrn_measurement_method '\f and \w scans'
_diffrn_radiation_monochromator graphite
_diffrn_radiation_source 'fine-focus sealed tube'
_diffrn_radiation_type MoK\a
_diffrn_radiation_wavelength 0.71073
_diffrn_reflns_av_R_equivalents 0.0180
_diffrn_reflns_av_sigmaI/netI 0.0200
_diffrn_reflns_limit_h_max 7
_diffrn_reflns_limit_h_min -10
_diffrn_reflns_limit_k_max 16
_diffrn_reflns_limit_k_min -15
_diffrn_reflns_limit_l_max 21
_diffrn_reflns_limit_l_min -22
_diffrn_reflns_number 10805
_diffrn_reflns_theta_full 25.05
_diffrn_reflns_theta_max 25.05
_diffrn_reflns_theta_min 1.86
_exptl_absorpt_coefficient_mu 0.084
_exptl_absorpt_correction_T_max 0.9900
_exptl_absorpt_correction_T_min 0.9801
_exptl_absorpt_correction_type multi-scan
_exptl_absorpt_process_details sadabs
_exptl_crystal_density_diffrn 1.274
_exptl_crystal_density_method 'not measured'
_exptl_crystal_F_000 856
_exptl_crystal_size_max 0.24
_exptl_crystal_size_mid 0.20
_exptl_crystal_size_min 0.12
_refine_diff_density_max 0.162
_refine_diff_density_min -0.142
_refine_diff_density_rms 0.031
_refine_ls_extinction_coef 0.0045(7)
_refine_ls_extinction_expression Fc^*^=kFc[1+0.001xFc^2^\l^3^/sin(2\q)]^-1/4^
_refine_ls_extinction_method SHELXL
_refine_ls_goodness_of_fit_ref 1.033
_refine_ls_hydrogen_treatment constr
_refine_ls_matrix_type full
_refine_ls_number_parameters 284
_refine_ls_number_reflns 3761
_refine_ls_number_restraints 0
_refine_ls_restrained_S_all 1.033
_refine_ls_R_factor_all 0.0546
_refine_ls_R_factor_gt 0.0399
_refine_ls_shift/su_max 0.000
_refine_ls_shift/su_mean 0.000
_refine_ls_structure_factor_coef Fsqd
_refine_ls_weighting_details 'calc w=1/[\s^2^(Fo^2^)+(0.0520P)^2^+0.3612P] where P=(Fo^2^+2Fc^2^)/3'
_refine_ls_weighting_scheme calc
_refine_ls_wR_factor_gt 0.1002
_refine_ls_wR_factor_ref 0.1102
_reflns_number_gt 2855
_reflns_number_total 3761
_reflns_threshold_expression >2sigma(I)
_cod_data_source_file c3cc46237d.txt
_cod_data_source_block 121203a_0m
_cod_original_sg_symbol_H-M P2(1)/c
_cod_database_code 7110013

loop_
_symmetry_equiv_pos_as_xyz
'x, y, z'
'-x, y+1/2, -z+1/2'
'-x, -y, -z'
'x, -y-1/2, z-1/2'

loop_
_atom_site_label
_atom_site_type_symbol
_atom_site_fract_x
_atom_site_fract_y
_atom_site_fract_z
_atom_site_U_iso_or_equiv
_atom_site_adp_type
_atom_site_occupancy
_atom_site_symmetry_multiplicity
_atom_site_calc_flag
_atom_site_refinement_flags
C1 C 0.2803(2) 0.00081(12) 0.52293(9) 0.0540(4) Uani 1 1 d .
C2 C 0.2791(3) -0.10329(13) 0.51998(11) 0.0705(6) Uani 1 1 d .
H2 H 0.3415 -0.1390 0.5573 0.085 Uiso 1 1 calc R
C3 C 0.1883(3) -0.15114(14) 0.46349(10) 0.0725(6) Uani 1 1 d .
H3 H 0.1896 -0.2194 0.4625 0.087 Uiso 1 1 calc R
C4 C 0.0915(2) -0.09952(13) 0.40589(9) 0.0596(5) Uani 1 1 d .
C5 C 0.0926(2) 0.00066(12) 0.40485(9) 0.0525(4) Uani 1 1 d .
H5 H 0.0316 0.0348 0.3663 0.063 Uiso 1 1 calc R
C6 C 0.1875(2) 0.05180(11) 0.46302(9) 0.0479(4) Uani 1 1 d .
C7 C 0.20085(18) 0.15406(11) 0.46776(8) 0.0451(4) Uani 1 1 d .
C8 C 0.13353(19) 0.23007(11) 0.41301(9) 0.0471(4) Uani 1 1 d .
C9 C 0.28584(19) 0.30759(12) 0.51273(9) 0.0467(4) Uani 1 1 d .
C10 C 0.28864(19) 0.19980(12) 0.52761(8) 0.0464(4) Uani 1 1 d .
C11 C 0.36903(19) 0.14334(13) 0.58725(8) 0.0501(4) Uani 1 1 d .
C12 C 0.4579(2) 0.18780(14) 0.65563(8) 0.0531(4) Uani 1 1 d .
C13 C 0.3967(2) 0.26664(14) 0.68792(9) 0.0622(5) Uani 1 1 d .
H13 H 0.2967 0.2917 0.6674 0.075 Uiso 1 1 calc R
C14 C 0.4835(3) 0.30866(17) 0.75082(10) 0.0753(6) Uani 1 1 d .
H14 H 0.4413 0.3613 0.7726 0.090 Uiso 1 1 calc R
C15 C 0.6313(3) 0.2726(2) 0.78073(11) 0.0839(7) Uani 1 1 d .
H15 H 0.6912 0.3023 0.8218 0.101 Uiso 1 1 calc R
C16 C 0.6906(3) 0.1931(2) 0.75037(11) 0.0875(7) Uani 1 1 d .
H16 H 0.7899 0.1678 0.7716 0.105 Uiso 1 1 calc R
C17 C 0.6047(2) 0.14995(17) 0.68843(9) 0.0695(6) Uani 1 1 d .
H17 H 0.6456 0.0951 0.6686 0.083 Uiso 1 1 calc R
C18 C -0.0842(3) -0.10905(15) 0.29085(11) 0.0754(6) Uani 1 1 d .
H18A H -0.1668 -0.0695 0.3047 0.113 Uiso 1 1 calc R
H18B H -0.1315 -0.1573 0.2559 0.113 Uiso 1 1 calc R
H18C H -0.0134 -0.0681 0.2697 0.113 Uiso 1 1 calc R
C19 C 0.14718(18) 0.41311(11) 0.40954(8) 0.0433(4) Uani 1 1 d .
C20 C -0.00818(19) 0.44739(11) 0.40565(8) 0.0464(4) Uani 1 1 d .
C21 C -0.0474(2) 0.53606(13) 0.37063(10) 0.0619(5) Uani 1 1 d .
H21 H -0.1514 0.5597 0.3653 0.074 Uiso 1 1 calc R
C22 C 0.0649(3) 0.58949(14) 0.34366(11) 0.0747(6) Uani 1 1 d .
H22 H 0.0369 0.6494 0.3210 0.090 Uiso 1 1 calc R
C23 C 0.2179(3) 0.55525(14) 0.34986(11) 0.0722(6) Uani 1 1 d .
H23 H 0.2933 0.5931 0.3323 0.087 Uiso 1 1 calc R
C24 C 0.2628(2) 0.46528(13) 0.38183(10) 0.0562(4) Uani 1 1 d .
C25 C -0.1293(2) 0.39279(14) 0.43900(10) 0.0610(5) Uani 1 1 d .
H25A H -0.1665 0.3368 0.4094 0.091 Uiso 1 1 calc R
H25B H -0.2179 0.4352 0.4419 0.091 Uiso 1 1 calc R
H25C H -0.0811 0.3713 0.4871 0.091 Uiso 1 1 calc R
C26 C 0.4288(2) 0.42561(17) 0.38525(14) 0.0839(7) Uani 1 1 d .
H26A H 0.4849 0.4258 0.4349 0.126 Uiso 1 1 calc R
H26B H 0.4849 0.4660 0.3563 0.126 Uiso 1 1 calc R
H26C H 0.4226 0.3597 0.3668 0.126 Uiso 1 1 calc R
N1 N 0.36666(18) 0.04611(11) 0.58273(7) 0.0572(4) Uani 1 1 d .
N2 N 0.18815(15) 0.31963(9) 0.44375(7) 0.0465(3) Uani 1 1 d .
O1 O 0.00393(19) -0.15726(9) 0.35383(7) 0.0738(4) Uani 1 1 d .
O2 O 0.04972(15) 0.21923(8) 0.35383(6) 0.0627(4) Uani 1 1 d .
O3 O 0.35141(15) 0.37460(9) 0.54844(6) 0.0623(3) Uani 1 1 d .

loop_
_atom_site_aniso_label
_atom_site_aniso_U_11
_atom_site_aniso_U_22
_atom_site_aniso_U_33
_atom_site_aniso_U_23
_atom_site_aniso_U_13
_atom_site_aniso_U_12
C1 0.0710(11) 0.0451(10) 0.0495(9) 0.0097(8) 0.0202(9) 0.0125(8)
C2 0.1105(17) 0.0469(11) 0.0578(11) 0.0164(9) 0.0250(11) 0.0200(10)
C3 0.1231(18) 0.0364(10) 0.0649(12) 0.0094(9) 0.0351(12) 0.0074(10)
C4 0.0875(14) 0.0419(10) 0.0561(10) -0.0006(8) 0.0304(10) -0.0030(9)
C5 0.0679(11) 0.0393(9) 0.0524(10) 0.0035(7) 0.0166(8) 0.0016(8)
C6 0.0571(10) 0.0390(9) 0.0499(9) 0.0050(7) 0.0160(8) 0.0071(7)
C7 0.0475(9) 0.0387(8) 0.0478(9) 0.0044(7) 0.0054(7) 0.0059(7)
C8 0.0512(9) 0.0373(9) 0.0495(9) 0.0013(7) 0.0010(8) 0.0020(7)
C9 0.0428(9) 0.0453(9) 0.0486(9) 0.0009(8) 0.0003(7) 0.0026(7)
C10 0.0448(9) 0.0464(9) 0.0465(9) 0.0036(7) 0.0050(7) 0.0060(7)
C11 0.0483(9) 0.0551(11) 0.0469(9) 0.0088(8) 0.0089(7) 0.0104(8)
C12 0.0498(10) 0.0666(12) 0.0417(9) 0.0116(8) 0.0057(7) 0.0048(8)
C13 0.0660(12) 0.0658(12) 0.0522(10) 0.0063(9) 0.0047(9) 0.0062(9)
C14 0.0980(16) 0.0758(14) 0.0519(11) 0.0010(10) 0.0137(11) -0.0076(12)
C15 0.0816(16) 0.120(2) 0.0448(10) 0.0068(12) -0.0007(11) -0.0187(14)
C16 0.0620(13) 0.146(2) 0.0496(11) 0.0156(13) -0.0013(10) 0.0107(14)
C17 0.0579(11) 0.1004(16) 0.0492(10) 0.0144(10) 0.0075(9) 0.0187(11)
C18 0.1065(17) 0.0596(12) 0.0621(12) -0.0072(10) 0.0210(12) -0.0170(11)
C19 0.0499(9) 0.0320(8) 0.0452(8) 0.0004(6) 0.0019(7) 0.0008(7)
C20 0.0521(10) 0.0414(9) 0.0432(8) -0.0036(7) 0.0022(7) 0.0034(7)
C21 0.0745(12) 0.0475(10) 0.0608(11) 0.0004(9) 0.0054(9) 0.0196(9)
C22 0.1156(19) 0.0393(10) 0.0699(13) 0.0104(9) 0.0193(13) 0.0131(11)
C23 0.0999(16) 0.0445(11) 0.0786(13) 0.0056(9) 0.0327(12) -0.0141(11)
C24 0.0596(11) 0.0473(10) 0.0628(10) -0.0037(8) 0.0143(9) -0.0080(8)
C25 0.0528(11) 0.0661(12) 0.0639(11) -0.0050(9) 0.0103(9) -0.0032(8)
C26 0.0591(12) 0.0844(15) 0.1133(17) -0.0077(13) 0.0296(12) -0.0099(11)
N1 0.0679(9) 0.0551(9) 0.0488(8) 0.0114(7) 0.0119(7) 0.0158(7)
N2 0.0486(8) 0.0342(7) 0.0511(8) 0.0030(6) -0.0048(6) 0.0013(6)
O1 0.1161(11) 0.0411(7) 0.0678(8) -0.0053(6) 0.0269(8) -0.0133(7)
O2 0.0784(9) 0.0435(7) 0.0553(7) 0.0025(5) -0.0158(6) -0.0006(6)
O3 0.0690(8) 0.0511(7) 0.0592(7) -0.0025(6) -0.0075(6) -0.0073(6)

loop_
_atom_type_symbol
_atom_type_description
_atom_type_scat_dispersion_real
_atom_type_scat_dispersion_imag
_atom_type_scat_source
C C 0.0033 0.0016 'International Tables Vol C Tables 4.2.6.8 and 6.1.1.4'
H H 0.0000 0.0000 'International Tables Vol C Tables 4.2.6.8 and 6.1.1.4'
N N 0.0061 0.0033 'International Tables Vol C Tables 4.2.6.8 and 6.1.1.4'
O O 0.0106 0.0060 'International Tables Vol C Tables 4.2.6.8 and 6.1.1.4'

loop_
_geom_angle_atom_site_label_1
_geom_angle_atom_site_label_2
_geom_angle_atom_site_label_3
_geom_angle
N1 C1 C2 118.88(16)
N1 C1 C6 123.85(15)
C2 C1 C6 117.27(17)
C3 C2 C1 120.73(18)
C3 C2 H2 119.6
C1 C2 H2 119.6
C2 C3 C4 121.33(17)
C2 C3 H3 119.3
C4 C3 H3 119.3
O1 C4 C5 124.96(17)
O1 C4 C3 114.80(16)
C5 C4 C3 120.23(18)
C4 C5 C6 119.19(16)
C4 C5 H5 120.4
C6 C5 H5 120.4
C7 C6 C5 124.65(15)
C7 C6 C1 114.18(15)
C5 C6 C1 121.16(15)
C10 C7 C6 121.94(14)
C10 C7 C8 108.87(14)
C6 C7 C8 129.16(14)
O2 C8 N2 125.44(14)
O2 C8 C7 128.88(15)
N2 C8 C7 105.68(13)
O3 C9 N2 123.51(15)
O3 C9 C10 130.74(15)
N2 C9 C10 105.74(13)
C7 C10 C11 120.11(15)
C7 C10 C9 107.92(13)
C11 C10 C9 131.86(15)
N1 C11 C10 119.45(15)
N1 C11 C12 117.44(14)
C10 C11 C12 123.11(16)
C13 C12 C17 118.69(17)
C13 C12 C11 121.29(15)
C17 C12 C11 120.02(17)
C12 C13 C14 120.36(18)
C12 C13 H13 119.8
C14 C13 H13 119.8
C15 C14 C13 120.0(2)
C15 C14 H14 120.0
C13 C14 H14 120.0
C16 C15 C14 120.0(2)
C16 C15 H15 120.0
C14 C15 H15 120.0
C15 C16 C17 120.6(2)
C15 C16 H16 119.7
C17 C16 H16 119.7
C16 C17 C12 120.3(2)
C16 C17 H17 119.8
C12 C17 H17 119.8
O1 C18 H18A 109.5
O1 C18 H18B 109.5
H18A C18 H18B 109.5
O1 C18 H18C 109.5
H18A C18 H18C 109.5
H18B C18 H18C 109.5
C24 C19 C20 122.77(15)
C24 C19 N2 119.25(14)
C20 C19 N2 117.98(14)
C21 C20 C19 117.39(16)
C21 C20 C25 120.39(16)
C19 C20 C25 122.21(15)
C22 C21 C20 120.93(18)
C22 C21 H21 119.5
C20 C21 H21 119.5
C23 C22 C21 120.44(17)
C23 C22 H22 119.8
C21 C22 H22 119.8
C22 C23 C24 121.29(18)
C22 C23 H23 119.4
C24 C23 H23 119.4
C23 C24 C19 117.11(17)
C23 C24 C26 121.15(18)
C19 C24 C26 121.73(16)
C20 C25 H25A 109.5
C20 C25 H25B 109.5
H25A C25 H25B 109.5
C20 C25 H25C 109.5
H25A C25 H25C 109.5
H25B C25 H25C 109.5
C24 C26 H26A 109.5
C24 C26 H26B 109.5
H26A C26 H26B 109.5
C24 C26 H26C 109.5
H26A C26 H26C 109.5
H26B C26 H26C 109.5
C11 N1 C1 120.21(14)
C8 N2 C9 111.74(12)
C8 N2 C19 123.99(12)
C9 N2 C19 124.26(13)
C4 O1 C18 117.05(14)

loop_
_geom_bond_atom_site_label_1
_geom_bond_atom_site_label_2
_geom_bond_distance
C1 N1 1.364(2)
C1 C2 1.420(3)
C1 C6 1.424(2)
C2 C3 1.353(3)
C2 H2 0.9300
C3 C4 1.414(3)
C3 H3 0.9300
C4 O1 1.359(2)
C4 C5 1.365(2)
C5 C6 1.410(2)
C5 H5 0.9300
C6 C7 1.400(2)
C7 C10 1.372(2)
C7 C8 1.492(2)
C8 O2 1.2070(18)
C8 N2 1.391(2)
C9 O3 1.2045(19)
C9 N2 1.4058(19)
C9 C10 1.494(2)
C10 C11 1.419(2)
C11 N1 1.328(2)
C11 C12 1.486(2)
C12 C13 1.381(3)
C12 C17 1.384(2)
C13 C14 1.389(3)
C13 H13 0.9300
C14 C15 1.368(3)
C14 H14 0.9300
C15 C16 1.363(3)
C15 H15 0.9300
C16 C17 1.379(3)
C16 H16 0.9300
C17 H17 0.9300
C18 O1 1.431(2)
C18 H18A 0.9600
C18 H18B 0.9600
C18 H18C 0.9600
C19 C24 1.390(2)
C19 C20 1.392(2)
C19 N2 1.4385(19)
C20 C21 1.385(2)
C20 C25 1.499(2)
C21 C22 1.371(3)
C21 H21 0.9300
C22 C23 1.368(3)
C22 H22 0.9300
C23 C24 1.385(3)
C23 H23 0.9300
C24 C26 1.503(3)
C25 H25A 0.9600
C25 H25B 0.9600
C25 H25C 0.9600
C26 H26A 0.9600
C26 H26B 0.9600
C26 H26C 0.9600
